data_7718565
loop_
_publ_author_name
'Zi&#xf3;&#x142;kowska, Aleksandra'
'B&#x142;aszkiewicz, Wiktoria'
'Kruczy&#x144;ski, Tomasz'

_publ_section_title
;
 The effect of substituents on the P-P and P&#xe001;C bond properties in
 phosphanylphosphaalkenes.
;
_journal_issue 20
_journal_name_full 'Dalton transactions (Cambridge, England : 2003)'
_journal_page_first 8041
_journal_page_last 8044
_journal_paper_doi 10.1039/d5dt00692a
_journal_volume 54
_journal_year 2025
_chemical_formula_moiety 'C29 H38 N P2, C12 H30 Li O6'
_chemical_formula_sum 'C41 H68 Li N O6 P2'
_chemical_formula_weight 739.84
_space_group_IT_number 2
_space_group_name_Hall '-P 1'
_space_group_name_H-M_alt 'P -1'
_symmetry_cell_setting triclinic
_symmetry_Int_Tables_number 2
_symmetry_space_group_name_Hall '-P 1'
_symmetry_space_group_name_H-M 'P -1'
_atom_sites_solution_hydrogens geom
_audit_conform_dict_location ftp://ftp.iucr.org/pub/cif_core.dic
_audit_conform_dict_name cif_core.dic
_audit_conform_dict_version 2.4.3
_audit_creation_date 2025-03-12T14:28:47-00:00
_audit_creation_method 'WinGX routine CIF_UPDATE'
_audit_update_record
;
2025-03-20 deposited with the CCDC.	2025-04-25 downloaded from the CCDC.
;
_cell_angle_alpha 102.679(4)
_cell_angle_beta 94.734(4)
_cell_angle_gamma 92.838(4)
_cell_formula_units_Z 2
_cell_length_a 11.1097(6)
_cell_length_b 11.8221(6)
_cell_length_c 20.0269(10)
_cell_measurement_reflns_used 18569
_cell_measurement_temperature 120(2)
_cell_measurement_theta_max 29.41
_cell_measurement_theta_min 1.77
_cell_measurement_wavelength 0.71073
_cell_volume 2551.2(2)
_computing_cell_refinement
;
X-Area Recipe 2.0.2 (STOE, 2024)
;
_computing_data_collection
;
X-Area WinXpose 2.0.29.0 (STOE, 2023)
;
_computing_data_reduction
;
X-Area Integrate 2.5.18.0 (STOE, 2024)
X-Area X-Red 2.3.1.0 (STOE, 2023)
;
_computing_molecular_graphics 'Ortep for Windows (Farrugia, 2012)'
_computing_publication_material 'WinGX publication routines (Farrugia, 2012)'
_computing_structure_refinement 'SHELXL-2018/1 (Sheldrick, 2018)'
_computing_structure_solution 'SHELXT 2014/5 (Sheldrick, 2014)'
_diffrn_ambient_temperature 120(2)
_diffrn_detector 'image plate (34 cm diameter)'
_diffrn_detector_area_resol_mean 6.67
_diffrn_detector_type 'STOE Imaging Plate'
_diffrn_measured_fraction_theta_full 0.998
_diffrn_measured_fraction_theta_max 0.997
_diffrn_measurement_details ' 299 frames, detector distance = 100 mm'
_diffrn_measurement_device '2-circle diffractometer'
_diffrn_measurement_device_type 'STOE IPDS 2T'
_diffrn_measurement_method 'rotation method, \w scans'
_diffrn_radiation_collimation '0.6 mm diameter'
_diffrn_radiation_monochromator 'parabolic x-ray mirror'
_diffrn_radiation_polarisn_norm 270
_diffrn_radiation_probe x-ray
_diffrn_radiation_type MoK\a
_diffrn_radiation_wavelength 0.71073
_diffrn_reflns_av_R_equivalents 0.0687
_diffrn_reflns_av_unetI/netI 0.0842
_diffrn_reflns_Laue_measured_fraction_full 0.998
_diffrn_reflns_Laue_measured_fraction_max 0.997
_diffrn_reflns_limit_h_max 14
_diffrn_reflns_limit_h_min -12
_diffrn_reflns_limit_k_max 15
_diffrn_reflns_limit_k_min -15
_diffrn_reflns_limit_l_max 25
_diffrn_reflns_limit_l_min -25
_diffrn_reflns_number 22471
_diffrn_reflns_point_group_measured_fraction_full 0.998
_diffrn_reflns_point_group_measured_fraction_max 0.997
_diffrn_reflns_theta_full 25.242
_diffrn_reflns_theta_max 26.999
_diffrn_reflns_theta_min 1.77
_diffrn_source 'GeniX Mo, 0.05 x 0.05 mm2 microfocus'
_diffrn_source_current 1.000
_diffrn_source_power 0.050
_diffrn_source_voltage 50
_exptl_absorpt_coefficient_mu 0.122
_exptl_absorpt_correction_type none
_exptl_crystal_colour red
_exptl_crystal_density_diffrn 0.963
_exptl_crystal_density_method 'not measured'
_exptl_crystal_description block
_exptl_crystal_F_000 804
_exptl_crystal_size_max 0.2
_exptl_crystal_size_mid 0.16
_exptl_crystal_size_min 0.14
_refine_diff_density_max 0.589
_refine_diff_density_min -0.367
_refine_diff_density_rms 0.061
_refine_ls_extinction_method none
_refine_ls_goodness_of_fit_ref 1.085
_refine_ls_hydrogen_treatment constr
_refine_ls_matrix_type full
_refine_ls_number_constraints 0
_refine_ls_number_parameters 515
_refine_ls_number_reflns 11106
_refine_ls_number_restraints 5
_refine_ls_restrained_S_all 1.084
_refine_ls_R_factor_all 0.1614
_refine_ls_R_factor_gt 0.0939
_refine_ls_shift/su_max 0.026
_refine_ls_shift/su_mean 0.001
_refine_ls_structure_factor_coef Fsqd
_refine_ls_weighting_details 'w=1/[\s^2^(Fo^2^)+(0.0429P)^2^+5.2750P] where P=(Fo^2^+2Fc^2^)/3'
_refine_ls_weighting_scheme calc
_refine_ls_wR_factor_gt 0.1864
_refine_ls_wR_factor_ref 0.2216
_reflns_Friedel_coverage 0
_reflns_number_gt 6480
_reflns_number_total 11106
_reflns_threshold_expression 'I > 2\s(I)'
_cod_data_source_file d5dt00692a2.cif
_cod_data_source_block za5_2025
_cod_depositor_comments 'Adding full bibliography for 7718563--7718565.cif.'
_cod_database_code 7718565
_shelx_estimated_absorpt_t_min 0.976
_shelx_estimated_absorpt_t_max 0.983

loop_
_symmetry_equiv_pos_as_xyz
'x, y, z'
'-x, -y, -z'

loop_
_atom_site_label
_atom_site_type_symbol
_atom_site_fract_x
_atom_site_fract_y
_atom_site_fract_z
_atom_site_U_iso_or_equiv
_atom_site_adp_type
_atom_site_occupancy
_atom_site_site_symmetry_order
_atom_site_calc_flag
_atom_site_refinement_flags_posn
_atom_site_refinement_flags_adp
_atom_site_refinement_flags_occupancy
_atom_site_disorder_assembly
_atom_site_disorder_group
C1 C 0.8623(3) 0.4261(3) 0.1970(2) 0.0377(9) Uani 1 1 d . . . . .
C2 C 0.8546(3) 0.5228(3) 0.16258(19) 0.0327(8) Uani 1 1 d . . . . .
C3 C 0.8702(3) 0.6412(3) 0.1979(2) 0.0389(9) Uani 1 1 d . . . . .
H3 H 0.889998 0.658804 0.246267 0.047 Uiso 1 1 calc R U . . .
C4 C 0.8580(4) 0.7319(3) 0.1655(2) 0.0411(9) Uani 1 1 d . . . . .
H4 H 0.868095 0.809498 0.192012 0.049 Uiso 1 1 calc R U . . .
C5 C 0.8312(4) 0.7120(4) 0.0950(2) 0.0419(10) Uani 1 1 d . . . . .
H5 H 0.82294 0.774612 0.072676 0.05 Uiso 1 1 calc R U . . .
C6 C 0.8168(3) 0.5968(4) 0.0579(2) 0.0403(9) Uani 1 1 d . . . . .
H6 H 0.798898 0.580685 0.009394 0.048 Uiso 1 1 calc R U . . .
C7 C 0.8281(3) 0.5055(3) 0.0906(2) 0.0345(8) Uani 1 1 d . . . . .
H7 H 0.817714 0.4282 0.063621 0.041 Uiso 1 1 calc R U . . .
C8 C 0.9068(3) 0.3164(3) 0.1632(2) 0.0374(9) Uani 1 1 d . . . . .
C9 C 0.9917(3) 0.3093(4) 0.1139(2) 0.0402(9) Uani 1 1 d . . . . .
H9 H 1.020211 0.378598 0.101959 0.048 Uiso 1 1 calc R U . . .
C10 C 1.0352(4) 0.2040(4) 0.0821(2) 0.0465(10) Uani 1 1 d . . . . .
H10 H 1.092316 0.203285 0.049256 0.056 Uiso 1 1 calc R U . . .
C11 C 0.9965(4) 0.1013(4) 0.0978(3) 0.0537(12) Uani 1 1 d . . . . .
H11 H 1.025307 0.029701 0.075475 0.064 Uiso 1 1 calc R U . . .
C12 C 0.9153(4) 0.1044(4) 0.1464(2) 0.0496(11) Uani 1 1 d . . . . .
H12 H 0.88916 0.03432 0.1584 0.06 Uiso 1 1 calc R U . . .
C13 C 0.8710(4) 0.2091(4) 0.1784(2) 0.0429(10) Uani 1 1 d . . . . .
H13 H 0.814641 0.208275 0.211516 0.052 Uiso 1 1 calc R U . . .
C18 C 0.5479(4) 0.3370(3) 0.2138(2) 0.0431(10) Uani 1 1 d . . . . .
C19 C 0.5852(4) 0.3107(3) 0.1474(2) 0.0388(9) Uani 1 1 d . . . . .
H19 H 0.668922 0.306252 0.141448 0.047 Uiso 1 1 calc R U . . .
C20 C 0.5006(4) 0.2911(3) 0.0900(2) 0.0448(10) Uani 1 1 d . . . . .
H20 H 0.526965 0.273041 0.045212 0.054 Uiso 1 1 calc R U . . .
C21 C 0.3780(4) 0.2977(4) 0.0981(3) 0.0549(12) Uani 1 1 d . . . . .
H21 H 0.320834 0.283353 0.058671 0.066 Uiso 1 1 calc R U . . .
C22 C 0.3390(4) 0.3250(4) 0.1627(3) 0.0556(13) Uani 1 1 d . . . . .
H22 H 0.255158 0.329999 0.168238 0.067 Uiso 1 1 calc R U . . .
C23 C 0.4233(4) 0.3451(3) 0.2193(3) 0.0523(12) Uani 1 1 d . . . . .
H23 H 0.395967 0.365332 0.263807 0.063 Uiso 1 1 calc R U . . .
C25 C 0.5713(5) 0.5335(4) 0.3682(2) 0.0551(12) Uani 1 1 d . . . . .
H25 H 0.591079 0.558119 0.325484 0.066 Uiso 1 1 calc R U . . .
C26 C 0.4419(5) 0.5648(4) 0.3795(3) 0.0635(14) Uani 1 1 d . . . . .
H26A H 0.387367 0.525031 0.33932 0.095 Uiso 1 1 calc R U . . .
H26B H 0.437405 0.649016 0.385894 0.095 Uiso 1 1 calc R U . . .
H26C H 0.417808 0.540447 0.420455 0.095 Uiso 1 1 calc R U . . .
C27 C 0.6609(5) 0.6043(4) 0.4272(2) 0.0634(14) Uani 1 1 d . . . . .
H27A H 0.644338 0.583311 0.47041 0.095 Uiso 1 1 calc R U . . .
H27B H 0.651462 0.687415 0.431232 0.095 Uiso 1 1 calc R U . . .
H27C H 0.743878 0.587081 0.417412 0.095 Uiso 1 1 calc R U . . .
C28 C 0.5636(7) 0.3502(5) 0.4125(3) 0.085(2) Uani 1 1 d . . . . .
H28 H 0.529918 0.409304 0.448616 0.102 Uiso 1 1 calc R U . . .
C29 C 0.4656(8) 0.2513(5) 0.3884(3) 0.117(3) Uani 1 1 d . . . . .
H29A H 0.388717 0.283064 0.377038 0.176 Uiso 1 1 calc R U . . .
H29B H 0.45645 0.209607 0.425149 0.176 Uiso 1 1 calc R U . . .
H29C H 0.488702 0.197561 0.347591 0.176 Uiso 1 1 calc R U . . .
C30 C 0.6789(8) 0.3142(6) 0.4463(3) 0.110(3) Uani 1 1 d . . . . .
H30A H 0.716239 0.257074 0.412428 0.165 Uiso 1 1 calc R U . . .
H30B H 0.659176 0.279594 0.484602 0.165 Uiso 1 1 calc R U . . .
H30C H 0.735498 0.382579 0.463552 0.165 Uiso 1 1 calc R U . . .
C35 C 0.7383(4) 0.1392(4) 0.9774(2) 0.0496(11) Uani 1 1 d . . . . .
H35A H 0.770262 0.182276 1.023557 0.074 Uiso 1 1 calc R U . . .
H35B H 0.788772 0.07463 0.96199 0.074 Uiso 1 1 calc R U . . .
H35C H 0.655068 0.108575 0.978664 0.074 Uiso 1 1 calc R U . . .
C36 C 0.8601(3) 0.2581(4) 0.9252(2) 0.0448(10) Uani 1 1 d . . . . .
H36A H 0.906385 0.19432 0.901551 0.054 Uiso 1 1 calc R U . . .
H36B H 0.902115 0.290956 0.971466 0.054 Uiso 1 1 calc R U . . .
C37 C 0.8510(4) 0.3504(4) 0.8847(2) 0.0431(10) Uani 1 1 d . . . . .
H37A H 0.807632 0.415648 0.909369 0.052 Uiso 1 1 calc R U . . .
H37B H 0.93296 0.380835 0.878415 0.052 Uiso 1 1 calc R U . . .
C38 C 0.7878(4) 0.3780(4) 0.7746(3) 0.0571(13) Uani 1 1 d . . . . .
H38A H 0.871017 0.409073 0.77395 0.086 Uiso 1 1 calc R U . . .
H38B H 0.7372 0.442092 0.790944 0.086 Uiso 1 1 calc R U . . .
H38C H 0.756009 0.336738 0.728074 0.086 Uiso 1 1 calc R U . . .
C39 C 0.5391(4) 0.4043(4) 0.9289(2) 0.0520(11) Uani 1 1 d . . . . .
H39A H 0.460708 0.416545 0.947461 0.078 Uiso 1 1 calc R U . . .
H39B H 0.572744 0.477312 0.920142 0.078 Uiso 1 1 calc R U . . .
H39C H 0.594786 0.378402 0.962145 0.078 Uiso 1 1 calc R U . . .
C40 C 0.4532(4) 0.3581(4) 0.8146(3) 0.0538(12) Uani 1 1 d . . . . .
H40A H 0.500276 0.419813 0.799581 0.065 Uiso 1 1 calc R U . . .
H40B H 0.378685 0.390431 0.832483 0.065 Uiso 1 1 calc R U . . .
C41 C 0.4213(4) 0.2564(4) 0.7555(3) 0.0559(12) Uani 1 1 d . . . . .
H41A H 0.369482 0.197017 0.769624 0.067 Uiso 1 1 calc R U . . .
H41B H 0.376479 0.281491 0.717019 0.067 Uiso 1 1 calc R U . . .
C42 C 0.5080(6) 0.1170(5) 0.6752(3) 0.0851(18) Uani 1 1 d . . . . .
H42A H 0.461586 0.144236 0.63868 0.128 Uiso 1 1 calc R U . . .
H42B H 0.461466 0.052495 0.686741 0.128 Uiso 1 1 calc R U . . .
H42C H 0.584988 0.090439 0.659204 0.128 Uiso 1 1 calc R U . . .
N1 N 0.5864(4) 0.4076(3) 0.35604(18) 0.0524(10) Uani 1 1 d . . . . .
P1 P 0.81403(12) 0.45536(10) 0.28074(6) 0.0472(3) Uani 1 1 d . . . . .
P2 P 0.65260(11) 0.33240(10) 0.28792(6) 0.0458(3) Uani 1 1 d . . . . .
O3 O 0.7393(2) 0.2153(2) 0.93082(15) 0.0439(7) Uani 1 1 d . . . . .
O4 O 0.7866(2) 0.2999(2) 0.81941(14) 0.0411(7) Uani 1 1 d . . . . .
O5 O 0.5234(2) 0.3187(2) 0.86673(16) 0.0439(7) Uani 1 1 d . . . . .
O6 O 0.5310(3) 0.2096(3) 0.73442(17) 0.0561(8) Uani 1 1 d . . . . .
Li1 Li 0.6391(6) 0.1925(6) 0.8294(4) 0.0423(16) Uani 1 1 d . . . . .
C14 C 0.9098(8) 0.3941(10) 0.3361(5) 0.049(2) Uani 0.626(8) 1 d D . P A 1
H14A H 0.877365 0.403823 0.381444 0.059 Uiso 0.626(8) 1 calc R U P A 1
H14B H 0.913048 0.309896 0.31657 0.059 Uiso 0.626(8) 1 calc R U P A 1
C15 C 1.0370(8) 0.4543(10) 0.3447(7) 0.084(4) Uani 0.626(8) 1 d D . P A 1
H15A H 1.033001 0.538078 0.365242 0.101 Uiso 0.626(8) 1 calc R U P A 1
H15B H 1.067104 0.447091 0.298902 0.101 Uiso 0.626(8) 1 calc R U P A 1
C16 C 1.1259(7) 0.4026(9) 0.3903(5) 0.080(3) Uani 0.626(8) 1 d D . P A 1
H16A H 1.204086 0.449647 0.398549 0.096 Uiso 0.626(8) 1 calc R U P A 1
H16B H 1.093763 0.406048 0.435329 0.096 Uiso 0.626(8) 1 calc R U P A 1
C17 C 1.1466(13) 0.2782(11) 0.3580(13) 0.273(16) Uani 0.626(8) 1 d D . P A 1
H17A H 1.094897 0.225894 0.376928 0.41 Uiso 0.626(8) 1 calc R U P A 1
H17B H 1.231727 0.264074 0.367864 0.41 Uiso 0.626(8) 1 calc R U P A 1
H17C H 1.126702 0.263783 0.308104 0.41 Uiso 0.626(8) 1 calc R U P A 1
O1 O 0.5328(7) 0.0568(7) 0.8456(5) 0.0463(17) Uani 0.80(2) 1 d . . P B 1
O2 O 0.7135(6) 0.0465(3) 0.7707(5) 0.0456(18) Uani 0.80(2) 1 d . . P B 1
C31 C 0.4197(12) 0.0610(10) 0.8798(7) 0.057(3) Uani 0.80(2) 1 d . . P B 1
H31A H 0.409555 0.141234 0.903673 0.086 Uiso 0.80(2) 1 calc R U P B 1
H31B H 0.423695 0.011474 0.913166 0.086 Uiso 0.80(2) 1 calc R U P B 1
H31C H 0.350752 0.033164 0.845308 0.086 Uiso 0.80(2) 1 calc R U P B 1
C32 C 0.5613(14) -0.0534(8) 0.8146(11) 0.066(3) Uani 0.80(2) 1 d . . P B 1
H32A H 0.507771 -0.082215 0.771475 0.079 Uiso 0.80(2) 1 calc R U P B 1
H32B H 0.548039 -0.10681 0.845434 0.079 Uiso 0.80(2) 1 calc R U P B 1
C33 C 0.6863(8) -0.0515(6) 0.7994(7) 0.049(2) Uani 0.80(2) 1 d . . P B 1
H33A H 0.740065 -0.04646 0.842065 0.059 Uiso 0.80(2) 1 calc R U P B 1
H33B H 0.700387 -0.124157 0.766392 0.059 Uiso 0.80(2) 1 calc R U P B 1
C34 C 0.8318(8) 0.0423(7) 0.7479(5) 0.049(2) Uani 0.80(2) 1 d . . P B 1
H34A H 0.832124 -0.021413 0.707262 0.074 Uiso 0.80(2) 1 calc R U P B 1
H34B H 0.889729 0.029279 0.784646 0.074 Uiso 0.80(2) 1 calc R U P B 1
H34C H 0.854964 0.116028 0.7361 0.074 Uiso 0.80(2) 1 calc R U P B 1
C14A C 0.9405(12) 0.3733(16) 0.3271(11) 0.043(5) Uiso 0.374(8) 1 d D . P A 2
H14C H 0.915686 0.367366 0.372599 0.051 Uiso 0.374(8) 1 calc R U P A 2
H14D H 0.942967 0.293294 0.299213 0.051 Uiso 0.374(8) 1 calc R U P A 2
C15A C 1.0679(13) 0.4334(10) 0.3370(8) 0.037(4) Uiso 0.374(8) 1 d D . P A 2
H15C H 1.096209 0.429404 0.290983 0.044 Uiso 0.374(8) 1 calc R U P A 2
H15D H 1.122247 0.388155 0.361115 0.044 Uiso 0.374(8) 1 calc R U P A 2
C16A C 1.0831(12) 0.5603(9) 0.3767(6) 0.056(4) Uiso 0.374(8) 1 d D . P A 2
H16C H 1.028058 0.606874 0.354058 0.067 Uiso 0.374(8) 1 calc R U P A 2
H16D H 1.167251 0.591384 0.375804 0.067 Uiso 0.374(8) 1 calc R U P A 2
C17A C 1.0550(15) 0.5718(14) 0.4517(8) 0.078(5) Uiso 0.374(8) 1 d . . P A 2
H17D H 0.972739 0.538668 0.452641 0.117 Uiso 0.374(8) 1 calc R U P A 2
H17E H 1.061401 0.65415 0.475276 0.117 Uiso 0.374(8) 1 calc R U P A 2
H17F H 1.113028 0.530084 0.475052 0.117 Uiso 0.374(8) 1 calc R U P A 2
O1A O 0.527(3) 0.064(3) 0.8635(13) 0.023(6) Uiso 0.20(2) 1 d . . P B 2
O2A O 0.747(2) 0.0522(17) 0.7984(13) 0.037(5) Uiso 0.20(2) 1 d . . P B 2
C31A C 0.414(7) 0.045(7) 0.864(4) 0.078(5) Uiso 0.20(2) 1 d . . P B 2
H31D H 0.377885 0.006011 0.818265 0.117 Uiso 0.20(2) 1 calc R U P B 2
H31E H 0.376907 0.119001 0.879183 0.117 Uiso 0.20(2) 1 calc R U P B 2
H31F H 0.398933 -0.004567 0.896618 0.117 Uiso 0.20(2) 1 calc R U P B 2
C32A C 0.566(8) -0.049(7) 0.834(5) 0.10(3) Uiso 0.20(2) 1 d . . P B 2
H32C H 0.494779 -0.098659 0.809147 0.116 Uiso 0.20(2) 1 calc R U P B 2
H32D H 0.596042 -0.084664 0.872104 0.116 Uiso 0.20(2) 1 calc R U P B 2
C33A C 0.682(6) -0.057(5) 0.776(3) 0.11(3) Uiso 0.20(2) 1 d . . P B 2
H33C H 0.734488 -0.121289 0.779315 0.128 Uiso 0.20(2) 1 calc R U P B 2
H33D H 0.646376 -0.068176 0.727656 0.128 Uiso 0.20(2) 1 calc R U P B 2
C34A C 0.819(6) 0.056(5) 0.732(3) 0.078(5) Uiso 0.20(2) 1 d . . P B 2
H34D H 0.812529 -0.021392 0.70127 0.117 Uiso 0.20(2) 1 calc R U P B 2
H34E H 0.903863 0.081088 0.746425 0.117 Uiso 0.20(2) 1 calc R U P B 2
H34F H 0.782262 0.111215 0.707309 0.117 Uiso 0.20(2) 1 calc R U P B 2

loop_
_atom_site_aniso_label
_atom_site_aniso_U_11
_atom_site_aniso_U_22
_atom_site_aniso_U_33
_atom_site_aniso_U_23
_atom_site_aniso_U_13
_atom_site_aniso_U_12
C1 0.033(2) 0.041(2) 0.038(2) 0.0084(18) 0.0026(17) -0.0054(17)
C2 0.0228(18) 0.035(2) 0.039(2) 0.0055(17) 0.0055(15) 0.0006(15)
C3 0.032(2) 0.039(2) 0.039(2) -0.0017(18) 0.0040(17) -0.0060(17)
C4 0.038(2) 0.030(2) 0.054(3) 0.0033(19) 0.0133(19) 0.0011(17)
C5 0.037(2) 0.039(2) 0.053(3) 0.016(2) 0.0092(19) 0.0010(18)
C6 0.033(2) 0.045(2) 0.044(2) 0.0143(19) 0.0046(18) 0.0006(18)
C7 0.0291(19) 0.0324(19) 0.040(2) 0.0055(17) 0.0033(16) -0.0025(16)
C8 0.033(2) 0.042(2) 0.039(2) 0.0138(18) 0.0005(17) 0.0000(17)
C9 0.033(2) 0.043(2) 0.046(2) 0.0136(19) -0.0007(18) -0.0002(17)
C10 0.032(2) 0.051(3) 0.058(3) 0.012(2) 0.0072(19) 0.0072(19)
C11 0.046(3) 0.049(3) 0.069(3) 0.013(2) 0.006(2) 0.019(2)
C12 0.043(2) 0.046(2) 0.065(3) 0.022(2) 0.006(2) 0.008(2)
C13 0.039(2) 0.044(2) 0.050(3) 0.018(2) 0.0035(19) 0.0031(18)
C18 0.048(2) 0.029(2) 0.050(3) 0.0030(18) 0.015(2) -0.0078(18)
C19 0.039(2) 0.0301(19) 0.046(2) 0.0087(18) 0.0054(18) -0.0054(17)
C20 0.048(3) 0.036(2) 0.050(3) 0.0086(19) 0.004(2) -0.0037(19)
C21 0.044(3) 0.042(2) 0.076(3) 0.011(2) -0.007(2) -0.004(2)
C22 0.036(2) 0.032(2) 0.092(4) 0.001(2) 0.011(3) -0.0051(18)
C23 0.054(3) 0.029(2) 0.071(3) -0.002(2) 0.027(2) -0.0044(19)
C25 0.081(4) 0.042(2) 0.042(3) 0.005(2) 0.022(2) 0.002(2)
C26 0.092(4) 0.045(3) 0.053(3) 0.003(2) 0.022(3) 0.009(3)
C27 0.089(4) 0.044(3) 0.054(3) -0.001(2) 0.020(3) -0.003(3)
C28 0.156(6) 0.047(3) 0.065(4) 0.017(3) 0.067(4) 0.016(3)
C29 0.198(8) 0.062(4) 0.095(5) 0.010(3) 0.084(5) -0.037(5)
C30 0.200(8) 0.089(5) 0.073(4) 0.049(4) 0.074(5) 0.076(5)
C35 0.049(3) 0.052(3) 0.052(3) 0.019(2) 0.008(2) 0.004(2)
C36 0.026(2) 0.056(3) 0.050(2) 0.007(2) 0.0034(18) -0.0025(18)
C37 0.031(2) 0.038(2) 0.055(3) 0.002(2) 0.0035(19) -0.0074(17)
C38 0.050(3) 0.053(3) 0.076(3) 0.034(3) 0.004(2) -0.005(2)
C39 0.047(3) 0.038(2) 0.069(3) 0.003(2) 0.020(2) 0.004(2)
C40 0.034(2) 0.035(2) 0.095(4) 0.023(2) 0.002(2) 0.0025(18)
C41 0.038(2) 0.046(3) 0.082(4) 0.018(3) -0.007(2) -0.003(2)
C42 0.097(5) 0.084(4) 0.062(4) -0.005(3) -0.008(3) 0.005(4)
N1 0.075(3) 0.042(2) 0.043(2) 0.0093(17) 0.0269(19) 0.0027(19)
P1 0.0606(8) 0.0415(6) 0.0363(6) 0.0053(5) 0.0057(5) -0.0140(5)
P2 0.0599(7) 0.0359(6) 0.0403(6) 0.0036(5) 0.0167(5) -0.0070(5)
O3 0.0301(14) 0.0491(17) 0.0548(18) 0.0177(14) 0.0036(13) -0.0015(12)
O4 0.0369(15) 0.0352(15) 0.0507(17) 0.0106(13) 0.0023(13) -0.0044(12)
O5 0.0349(15) 0.0325(14) 0.0652(19) 0.0126(14) 0.0052(14) 0.0039(12)
O6 0.0493(19) 0.0538(19) 0.061(2) 0.0068(16) -0.0021(16) -0.0010(15)
Li1 0.036(4) 0.034(3) 0.056(4) 0.008(3) 0.005(3) -0.003(3)
C14 0.048(5) 0.063(6) 0.034(5) 0.011(4) 0.001(4) -0.003(5)
C15 0.062(8) 0.078(8) 0.107(9) 0.028(7) -0.027(7) -0.022(6)
C16 0.042(5) 0.113(8) 0.089(7) 0.037(6) -0.006(5) -0.009(5)
C17 0.070(10) 0.159(17) 0.53(4) -0.02(2) -0.097(17) 0.009(10)
O1 0.040(3) 0.031(3) 0.066(5) 0.001(3) 0.022(3) -0.0029(17)
O2 0.046(3) 0.031(2) 0.059(4) 0.007(2) 0.011(3) -0.0015(18)
C31 0.040(4) 0.042(5) 0.091(10) 0.016(5) 0.022(5) -0.008(3)
C32 0.075(7) 0.022(3) 0.098(10) 0.002(4) 0.036(7) -0.007(3)
C33 0.057(5) 0.022(3) 0.068(6) 0.005(3) 0.020(4) 0.001(2)
C34 0.055(4) 0.040(4) 0.056(5) 0.008(3) 0.029(4) 0.011(3)

loop_
_atom_type_symbol
_atom_type_description
_atom_type_scat_dispersion_real
_atom_type_scat_dispersion_imag
_atom_type_scat_source
C C 0.0033 0.0016 'International Tables Vol C Tables 4.2.6.8 and 6.1.1.4'
H H 0 0 'International Tables Vol C Tables 4.2.6.8 and 6.1.1.4'
N N 0.0061 0.0033 'International Tables Vol C Tables 4.2.6.8 and 6.1.1.4'
P P 0.1023 0.0942 'International Tables Vol C Tables 4.2.6.8 and 6.1.1.4'
O O 0.0106 0.006 'International Tables Vol C Tables 4.2.6.8 and 6.1.1.4'
Li Li -0.0003 0.0001 'International Tables Vol C Tables 4.2.6.8 and 6.1.1.4'

loop_
_geom_angle_atom_site_label_1
_geom_angle_atom_site_label_2
_geom_angle_atom_site_label_3
_geom_angle
_geom_angle_site_symmetry_1
_geom_angle_site_symmetry_3
_geom_angle_publ_flag
C8 C1 C2 121.0(3) . . ?
C8 C1 P1 124.5(3) . . ?
C2 C1 P1 114.5(3) . . ?
C7 C2 C3 114.2(3) . . ?
C7 C2 C1 122.3(3) . . ?
C3 C2 C1 123.5(4) . . ?
C4 C3 C2 123.2(4) . . ?
C4 C3 H3 118.4 . . ?
C2 C3 H3 118.4 . . ?
C3 C4 C5 121.1(4) . . ?
C3 C4 H4 119.4 . . ?
C5 C4 H4 119.4 . . ?
C4 C5 C6 117.7(4) . . ?
C4 C5 H5 121.1 . . ?
C6 C5 H5 121.1 . . ?
C7 C6 C5 121.1(4) . . ?
C7 C6 H6 119.5 . . ?
C5 C6 H6 119.5 . . ?
C6 C7 C2 122.6(4) . . ?
C6 C7 H7 118.7 . . ?
C2 C7 H7 118.7 . . ?
C9 C8 C13 114.8(4) . . ?
C9 C8 C1 122.5(4) . . ?
C13 C8 C1 122.7(4) . . ?
C10 C9 C8 122.4(4) . . ?
C10 C9 H9 118.8 . . ?
C8 C9 H9 118.8 . . ?
C11 C10 C9 120.9(4) . . ?
C11 C10 H10 119.6 . . ?
C9 C10 H10 119.6 . . ?
C10 C11 C12 118.7(4) . . ?
C10 C11 H11 120.6 . . ?
C12 C11 H11 120.6 . . ?
C11 C12 C13 120.9(4) . . ?
C11 C12 H12 119.6 . . ?
C13 C12 H12 119.6 . . ?
C12 C13 C8 122.4(4) . . ?
C12 C13 H13 118.8 . . ?
C8 C13 H13 118.8 . . ?
C19 C18 C23 117.0(4) . . ?
C19 C18 P2 120.5(3) . . ?
C23 C18 P2 121.4(3) . . ?
C20 C19 C18 120.6(4) . . ?
C20 C19 H19 119.7 . . ?
C18 C19 H19 119.7 . . ?
C21 C20 C19 120.3(4) . . ?
C21 C20 H20 119.8 . . ?
C19 C20 H20 119.8 . . ?
C22 C21 C20 120.4(4) . . ?
C22 C21 H21 119.8 . . ?
C20 C21 H21 119.8 . . ?
C21 C22 C23 119.0(4) . . ?
C21 C22 H22 120.5 . . ?
C23 C22 H22 120.5 . . ?
C22 C23 C18 122.7(4) . . ?
C22 C23 H23 118.7 . . ?
C18 C23 H23 118.7 . . ?
N1 C25 C26 113.5(4) . . ?
N1 C25 C27 112.4(4) . . ?
C26 C25 C27 110.7(4) . . ?
N1 C25 H25 106.6 . . ?
C26 C25 H25 106.6 . . ?
C27 C25 H25 106.6 . . ?
C25 C26 H26A 109.5 . . ?
C25 C26 H26B 109.5 . . ?
H26A C26 H26B 109.5 . . ?
C25 C26 H26C 109.5 . . ?
H26A C26 H26C 109.5 . . ?
H26B C26 H26C 109.5 . . ?
C25 C27 H27A 109.5 . . ?
C25 C27 H27B 109.5 . . ?
H27A C27 H27B 109.5 . . ?
C25 C27 H27C 109.5 . . ?
H27A C27 H27C 109.5 . . ?
H27B C27 H27C 109.5 . . ?
N1 C28 C30 112.8(5) . . ?
N1 C28 C29 110.4(5) . . ?
C30 C28 C29 113.6(6) . . ?
N1 C28 H28 106.5 . . ?
C30 C28 H28 106.5 . . ?
C29 C28 H28 106.5 . . ?
C28 C29 H29A 109.5 . . ?
C28 C29 H29B 109.5 . . ?
H29A C29 H29B 109.5 . . ?
C28 C29 H29C 109.5 . . ?
H29A C29 H29C 109.5 . . ?
H29B C29 H29C 109.5 . . ?
C28 C30 H30A 109.5 . . ?
C28 C30 H30B 109.5 . . ?
H30A C30 H30B 109.5 . . ?
C28 C30 H30C 109.5 . . ?
H30A C30 H30C 109.5 . . ?
H30B C30 H30C 109.5 . . ?
O3 C35 H35A 109.5 . . ?
O3 C35 H35B 109.5 . . ?
H35A C35 H35B 109.5 . . ?
O3 C35 H35C 109.5 . . ?
H35A C35 H35C 109.5 . . ?
H35B C35 H35C 109.5 . . ?
O3 C36 C37 107.5(3) . . ?
O3 C36 H36A 110.2 . . ?
C37 C36 H36A 110.2 . . ?
O3 C36 H36B 110.2 . . ?
C37 C36 H36B 110.2 . . ?
H36A C36 H36B 108.5 . . ?
O4 C37 C36 108.1(3) . . ?
O4 C37 H37A 110.1 . . ?
C36 C37 H37A 110.1 . . ?
O4 C37 H37B 110.1 . . ?
C36 C37 H37B 110.1 . . ?
H37A C37 H37B 108.4 . . ?
O4 C38 H38A 109.5 . . ?
O4 C38 H38B 109.5 . . ?
H38A C38 H38B 109.5 . . ?
O4 C38 H38C 109.5 . . ?
H38A C38 H38C 109.5 . . ?
H38B C38 H38C 109.5 . . ?
O5 C39 H39A 109.5 . . ?
O5 C39 H39B 109.5 . . ?
H39A C39 H39B 109.5 . . ?
O5 C39 H39C 109.5 . . ?
H39A C39 H39C 109.5 . . ?
H39B C39 H39C 109.5 . . ?
O5 C40 C41 107.9(3) . . ?
O5 C40 H40A 110.1 . . ?
C41 C40 H40A 110.1 . . ?
O5 C40 H40B 110.1 . . ?
C41 C40 H40B 110.1 . . ?
H40A C40 H40B 108.4 . . ?
O6 C41 C40 107.8(4) . . ?
O6 C41 H41A 110.2 . . ?
C40 C41 H41A 110.2 . . ?
O6 C41 H41B 110.2 . . ?
C40 C41 H41B 110.2 . . ?
H41A C41 H41B 108.5 . . ?
O6 C42 H42A 109.5 . . ?
O6 C42 H42B 109.5 . . ?
H42A C42 H42B 109.5 . . ?
O6 C42 H42C 109.5 . . ?
H42A C42 H42C 109.5 . . ?
H42B C42 H42C 109.5 . . ?
C28 N1 C25 117.1(4) . . ?
C28 N1 P2 118.4(3) . . ?
C25 N1 P2 123.4(3) . . ?
C14 P1 C1 110.3(4) . . ?
C1 P1 C14A 98.9(6) . . ?
C14 P1 P2 92.2(3) . . ?
C1 P1 P2 111.33(14) . . ?
C14A P1 P2 96.4(4) . . ?
N1 P2 C18 104.1(2) . . ?
N1 P2 P1 102.89(14) . . ?
C18 P2 P1 104.38(13) . . ?
C35 O3 C36 111.3(3) . . ?
C35 O3 Li1 128.6(3) . . ?
C36 O3 Li1 107.1(3) . . ?
C38 O4 C37 111.4(3) . . ?
C38 O4 Li1 125.5(3) . . ?
C37 O4 Li1 111.3(3) . . ?
C39 O5 C40 111.3(3) . . ?
C39 O5 Li1 128.3(3) . . ?
C40 O5 Li1 114.1(3) . . ?
C41 O6 C42 110.8(4) . . ?
C41 O6 Li1 106.3(3) . . ?
C42 O6 Li1 123.0(4) . . ?
O1 Li1 O4 163.3(4) . . ?
O1 Li1 O5 95.2(4) . . ?
O4 Li1 O5 98.9(3) . . ?
O1 Li1 O2 77.3(3) . . ?
O4 Li1 O2 91.2(3) . . ?
O5 Li1 O2 163.5(5) . . ?
O4 Li1 O2A 86.7(6) . . ?
O5 Li1 O2A 173.3(6) . . ?
O4 Li1 O1A 161.5(9) . . ?
O5 Li1 O1A 89.7(9) . . ?
O2A Li1 O1A 83.9(10) . . ?
O1 Li1 O3 91.5(4) . . ?
O4 Li1 O3 79.1(3) . . ?
O5 Li1 O3 91.7(3) . . ?
O2 Li1 O3 103.0(4) . . ?
O2A Li1 O3 85.8(8) . . ?
O1A Li1 O3 84.3(8) . . ?
O1 Li1 O6 95.6(4) . . ?
O4 Li1 O6 96.2(3) . . ?
O5 Li1 O6 77.6(3) . . ?
O2 Li1 O6 88.4(4) . . ?
O2A Li1 O6 105.5(8) . . ?
O1A Li1 O6 101.6(8) . . ?
O3 Li1 O6 167.6(4) . . ?
C15 C14 P1 109.5(6) . . ?
C15 C14 H14A 109.8 . . ?
P1 C14 H14A 109.8 . . ?
C15 C14 H14B 109.8 . . ?
P1 C14 H14B 109.8 . . ?
H14A C14 H14B 108.2 . . ?
C14 C15 C16 112.2(8) . . ?
C14 C15 H15A 109.2 . . ?
C16 C15 H15A 109.2 . . ?
C14 C15 H15B 109.2 . . ?
C16 C15 H15B 109.2 . . ?
H15A C15 H15B 107.9 . . ?
C17 C16 C15 111.8(11) . . ?
C17 C16 H16A 109.3 . . ?
C15 C16 H16A 109.3 . . ?
C17 C16 H16B 109.3 . . ?
C15 C16 H16B 109.3 . . ?
H16A C16 H16B 107.9 . . ?
C16 C17 H17A 109.5 . . ?
C16 C17 H17B 109.5 . . ?
H17A C17 H17B 109.5 . . ?
C16 C17 H17C 109.5 . . ?
H17A C17 H17C 109.5 . . ?
H17B C17 H17C 109.5 . . ?
C32 O1 C31 114.6(8) . . ?
C32 O1 Li1 116.7(7) . . ?
C31 O1 Li1 128.2(7) . . ?
C34 O2 C33 110.4(7) . . ?
C34 O2 Li1 126.6(5) . . ?
C33 O2 Li1 108.2(6) . . ?
O1 C31 H31A 109.5 . . ?
O1 C31 H31B 109.5 . . ?
H31A C31 H31B 109.5 . . ?
O1 C31 H31C 109.5 . . ?
H31A C31 H31C 109.5 . . ?
H31B C31 H31C 109.5 . . ?
O1 C32 C33 110.0(8) . . ?
O1 C32 H32A 109.7 . . ?
C33 C32 H32A 109.7 . . ?
O1 C32 H32B 109.6 . . ?
C33 C32 H32B 109.6 . . ?
H32A C32 H32B 108.2 . . ?
O2 C33 C32 109.5(9) . . ?
O2 C33 H33A 109.8 . . ?
C32 C33 H33A 109.8 . . ?
O2 C33 H33B 109.8 . . ?
C32 C33 H33B 109.8 . . ?
H33A C33 H33B 108.2 . . ?
O2 C34 H34A 109.5 . . ?
O2 C34 H34B 109.5 . . ?
H34A C34 H34B 109.5 . . ?
O2 C34 H34C 109.5 . . ?
H34A C34 H34C 109.5 . . ?
H34B C34 H34C 109.5 . . ?
C15A C14A P1 114.2(13) . . ?
C15A C14A H14C 108.7 . . ?
P1 C14A H14C 108.7 . . ?
C15A C14A H14D 108.7 . . ?
P1 C14A H14D 108.7 . . ?
H14C C14A H14D 107.6 . . ?
C14A C15A C16A 117.1(13) . . ?
C14A C15A H15C 108 . . ?
C16A C15A H15C 108 . . ?
C14A C15A H15D 108 . . ?
C16A C15A H15D 108 . . ?
H15C C15A H15D 107.3 . . ?
C15A C16A C17A 111.2(12) . . ?
C15A C16A H16C 109.4 . . ?
C17A C16A H16C 109.4 . . ?
C15A C16A H16D 109.4 . . ?
C17A C16A H16D 109.4 . . ?
H16C C16A H16D 108 . . ?
C16A C17A H17D 109.5 . . ?
C16A C17A H17E 109.5 . . ?
H17D C17A H17E 109.5 . . ?
C16A C17A H17F 109.5 . . ?
H17D C17A H17F 109.5 . . ?
H17E C17A H17F 109.5 . . ?
C31A O1A C32A 103(5) . . ?
C31A O1A Li1 134(4) . . ?
C32A O1A Li1 107(3) . . ?
C33A O2A C34A 100(4) . . ?
C33A O2A Li1 114(3) . . ?
C34A O2A Li1 115(3) . . ?
O1A C31A H31D 109.5 . . ?
O1A C31A H31E 109.5 . . ?
H31D C31A H31E 109.5 . . ?
O1A C31A H31F 109.5 . . ?
H31D C31A H31F 109.5 . . ?
H31E C31A H31F 109.5 . . ?
O1A C32A C33A 118(5) . . ?
O1A C32A H32C 107.9 . . ?
C33A C32A H32C 107.9 . . ?
O1A C32A H32D 107.8 . . ?
C33A C32A H32D 107.8 . . ?
H32C C32A H32D 107.1 . . ?
O2A C33A C32A 103(5) . . ?
O2A C33A H33C 111.2 . . ?
C32A C33A H33C 111.2 . . ?
O2A C33A H33D 111.2 . . ?
C32A C33A H33D 111.1 . . ?
H33C C33A H33D 109.1 . . ?
O2A C34A H34D 109.4 . . ?
O2A C34A H34E 109.5 . . ?
H34D C34A H34E 109.5 . . ?
O2A C34A H34F 109.4 . . ?
H34D C34A H34F 109.5 . . ?
H34E C34A H34F 109.5 . . ?

loop_
_geom_bond_atom_site_label_1
_geom_bond_atom_site_label_2
_geom_bond_distance
_geom_bond_site_symmetry_2
_geom_bond_publ_flag
C1 C8 1.456(6) . ?
C1 C2 1.461(5) . ?
C1 P1 1.770(4) . ?
C2 C7 1.414(5) . ?
C2 C3 1.418(5) . ?
C3 C4 1.376(6) . ?
C3 H3 0.95 . ?
C4 C5 1.383(6) . ?
C4 H4 0.95 . ?
C5 C6 1.396(6) . ?
C5 H5 0.95 . ?
C6 C7 1.386(5) . ?
C6 H6 0.95 . ?
C7 H7 0.95 . ?
C8 C9 1.413(5) . ?
C8 C13 1.413(5) . ?
C9 C10 1.396(6) . ?
C9 H9 0.95 . ?
C10 C11 1.377(6) . ?
C10 H10 0.95 . ?
C11 C12 1.377(6) . ?
C11 H11 0.95 . ?
C12 C13 1.397(6) . ?
C12 H12 0.95 . ?
C13 H13 0.95 . ?
C18 C19 1.399(6) . ?
C18 C23 1.404(6) . ?
C18 P2 1.821(5) . ?
C19 C20 1.393(6) . ?
C19 H19 0.95 . ?
C20 C21 1.389(6) . ?
C20 H20 0.95 . ?
C21 C22 1.375(7) . ?
C21 H21 0.95 . ?
C22 C23 1.381(7) . ?
C22 H22 0.95 . ?
C23 H23 0.95 . ?
C25 N1 1.475(6) . ?
C25 C26 1.524(7) . ?
C25 C27 1.542(7) . ?
C25 H25 1 . ?
C26 H26A 0.98 . ?
C26 H26B 0.98 . ?
C26 H26C 0.98 . ?
C27 H27A 0.98 . ?
C27 H27B 0.98 . ?
C27 H27C 0.98 . ?
C28 N1 1.474(6) . ?
C28 C30 1.522(10) . ?
C28 C29 1.525(9) . ?
C28 H28 1 . ?
C29 H29A 0.98 . ?
C29 H29B 0.98 . ?
C29 H29C 0.98 . ?
C30 H30A 0.98 . ?
C30 H30B 0.98 . ?
C30 H30C 0.98 . ?
C35 O3 1.432(5) . ?
C35 H35A 0.98 . ?
C35 H35B 0.98 . ?
C35 H35C 0.98 . ?
C36 O3 1.433(4) . ?
C36 C37 1.498(6) . ?
C36 H36A 0.99 . ?
C36 H36B 0.99 . ?
C37 O4 1.428(5) . ?
C37 H37A 0.99 . ?
C37 H37B 0.99 . ?
C38 O4 1.422(5) . ?
C38 H38A 0.98 . ?
C38 H38B 0.98 . ?
C38 H38C 0.98 . ?
C39 O5 1.413(5) . ?
C39 H39A 0.98 . ?
C39 H39B 0.98 . ?
C39 H39C 0.98 . ?
C40 O5 1.425(5) . ?
C40 C41 1.495(7) . ?
C40 H40A 0.99 . ?
C40 H40B 0.99 . ?
C41 O6 1.420(5) . ?
C41 H41A 0.99 . ?
C41 H41B 0.99 . ?
C42 O6 1.423(6) . ?
C42 H42A 0.98 . ?
C42 H42B 0.98 . ?
C42 H42C 0.98 . ?
N1 P2 1.700(4) . ?
P1 C14 1.766(11) . ?
P1 C14A 2.023(19) . ?
P1 P2 2.2861(16) . ?
O3 Li1 2.189(8) . ?
O4 Li1 2.072(7) . ?
O5 Li1 2.073(7) . ?
O6 Li1 2.218(8) . ?
Li1 O1 2.044(10) . ?
Li1 O2 2.111(8) . ?
Li1 O2A 2.11(2) . ?
Li1 O1A 2.18(3) . ?
C14 C15 1.530(2) . ?
C14 H14A 0.99 . ?
C14 H14B 0.99 . ?
C15 C16 1.530(2) . ?
C15 H15A 0.99 . ?
C15 H15B 0.99 . ?
C16 C17 1.508(2) . ?
C16 H16A 0.99 . ?
C16 H16B 0.99 . ?
C17 H17A 0.98 . ?
C17 H17B 0.98 . ?
C17 H17C 0.98 . ?
O1 C32 1.379(14) . ?
O1 C31 1.478(15) . ?
O2 C34 1.427(10) . ?
O2 C33 1.432(11) . ?
C31 H31A 0.98 . ?
C31 H31B 0.98 . ?
C31 H31C 0.98 . ?
C32 C33 1.446(16) . ?
C32 H32A 0.99 . ?
C32 H32B 0.99 . ?
C33 H33A 0.99 . ?
C33 H33B 0.99 . ?
C34 H34A 0.98 . ?
C34 H34B 0.98 . ?
C34 H34C 0.98 . ?
C14A C15A 1.530(2) . ?
C14A H14C 0.99 . ?
C14A H14D 0.99 . ?
C15A C16A 1.530(2) . ?
C15A H15C 0.99 . ?
C15A H15D 0.99 . ?
C16A C17A 1.538(19) . ?
C16A H16C 0.99 . ?
C16A H16D 0.99 . ?
C17A H17D 0.98 . ?
C17A H17E 0.98 . ?
C17A H17F 0.98 . ?
O1A C31A 1.27(8) . ?
O1A C32A 1.45(9) . ?
O2A C33A 1.41(7) . ?
O2A C34A 1.61(6) . ?
C31A H31D 0.98 . ?
C31A H31E 0.98 . ?
C31A H31F 0.98 . ?
C32A C33A 1.79(10) . ?
C32A H32C 0.99 . ?
C32A H32D 0.99 . ?
C33A H33C 0.99 . ?
C33A H33D 0.99 . ?
C34A H34D 0.98 . ?
C34A H34E 0.98 . ?
C34A H34F 0.98 . ?

loop_
_geom_torsion_atom_site_label_1
_geom_torsion_atom_site_label_2
_geom_torsion_atom_site_label_3
_geom_torsion_atom_site_label_4
_geom_torsion
_geom_torsion_site_symmetry_1
_geom_torsion_site_symmetry_2
_geom_torsion_site_symmetry_3
_geom_torsion_site_symmetry_4
_geom_torsion_publ_flag
C8 C1 C2 C7 33.1(5) . . . . ?
P1 C1 C2 C7 -147.0(3) . . . . ?
C8 C1 C2 C3 -148.3(4) . . . . ?
P1 C1 C2 C3 31.6(5) . . . . ?
C7 C2 C3 C4 1.4(5) . . . . ?
C1 C2 C3 C4 -177.3(4) . . . . ?
C2 C3 C4 C5 -1.1(6) . . . . ?
C3 C4 C5 C6 0.1(6) . . . . ?
C4 C5 C6 C7 0.4(6) . . . . ?
C5 C6 C7 C2 0.0(6) . . . . ?
C3 C2 C7 C6 -0.9(5) . . . . ?
C1 C2 C7 C6 177.8(4) . . . . ?
C2 C1 C8 C9 29.1(6) . . . . ?
P1 C1 C8 C9 -150.7(3) . . . . ?
C2 C1 C8 C13 -152.5(4) . . . . ?
P1 C1 C8 C13 27.6(5) . . . . ?
C13 C8 C9 C10 0.8(6) . . . . ?
C1 C8 C9 C10 179.3(4) . . . . ?
C8 C9 C10 C11 0.0(6) . . . . ?
C9 C10 C11 C12 -1.1(7) . . . . ?
C10 C11 C12 C13 1.3(7) . . . . ?
C11 C12 C13 C8 -0.4(7) . . . . ?
C9 C8 C13 C12 -0.6(6) . . . . ?
C1 C8 C13 C12 -179.1(4) . . . . ?
C23 C18 C19 C20 -1.5(6) . . . . ?
P2 C18 C19 C20 166.9(3) . . . . ?
C18 C19 C20 C21 0.2(6) . . . . ?
C19 C20 C21 C22 0.7(6) . . . . ?
C20 C21 C22 C23 -0.3(7) . . . . ?
C21 C22 C23 C18 -1.1(6) . . . . ?
C19 C18 C23 C22 2.0(6) . . . . ?
P2 C18 C23 C22 -166.4(3) . . . . ?
O3 C36 C37 O4 -58.1(4) . . . . ?
O5 C40 C41 O6 -56.5(5) . . . . ?
C30 C28 N1 C25 -109.0(5) . . . . ?
C29 C28 N1 C25 122.6(5) . . . . ?
C30 C28 N1 P2 59.8(6) . . . . ?
C29 C28 N1 P2 -68.5(6) . . . . ?
C26 C25 N1 C28 -63.7(6) . . . . ?
C27 C25 N1 C28 62.8(6) . . . . ?
C26 C25 N1 P2 128.1(4) . . . . ?
C27 C25 N1 P2 -105.4(4) . . . . ?
C8 C1 P1 C14 39.6(5) . . . . ?
C2 C1 P1 C14 -140.3(4) . . . . ?
C8 C1 P1 C14A 39.2(6) . . . . ?
C2 C1 P1 C14A -140.7(5) . . . . ?
C8 C1 P1 P2 -61.3(4) . . . . ?
C2 C1 P1 P2 118.8(3) . . . . ?
C28 N1 P2 C18 124.8(4) . . . . ?
C25 N1 P2 C18 -67.1(4) . . . . ?
C28 N1 P2 P1 -126.5(4) . . . . ?
C25 N1 P2 P1 41.6(4) . . . . ?
C19 C18 P2 N1 163.4(3) . . . . ?
C23 C18 P2 N1 -28.7(4) . . . . ?
C19 C18 P2 P1 55.8(3) . . . . ?
C23 C18 P2 P1 -136.2(3) . . . . ?
C37 C36 O3 C35 -171.3(3) . . . . ?
C37 C36 O3 Li1 43.7(4) . . . . ?
C36 C37 O4 C38 -172.4(3) . . . . ?
C36 C37 O4 Li1 42.4(4) . . . . ?
C41 C40 O5 C39 -169.6(4) . . . . ?
C41 C40 O5 Li1 35.9(5) . . . . ?
C40 C41 O6 C42 -176.1(4) . . . . ?
C40 C41 O6 Li1 48.0(4) . . . . ?
C1 P1 C14 C15 65.2(9) . . . . ?
P2 P1 C14 C15 178.9(8) . . . . ?
P1 C14 C15 C16 -178.1(9) . . . . ?
C14 C15 C16 C17 65.1(16) . . . . ?
C31 O1 C32 C33 -164.5(16) . . . . ?
Li1 O1 C32 C33 22.3(18) . . . . ?
C34 O2 C33 C32 -173.2(10) . . . . ?
Li1 O2 C33 C32 44.5(16) . . . . ?
O1 C32 C33 O2 -44.0(19) . . . . ?
P1 C14A C15A C16A 56.2(19) . . . . ?
C14A C15A C16A C17A 64.4(19) . . . . ?
C31A O1A C32A C33A 142(7) . . . . ?
Li1 O1A C32A C33A -4(8) . . . . ?
C34A O2A C33A C32A -163(5) . . . . ?
Li1 O2A C33A C32A -39(6) . . . . ?
O1A C32A C33A O2A 28(9) . . . . ?
